data_7120843
loop_
_publ_author_name
'Desnoyer, Addison N.'
'Chiu, Weiling'
'Cheung, Candy'
'Patrick, Brian O.'
'Love, Jennifer A.'

_publ_section_title
;
 Oxaziridine cleavage with a low-valent nickel complex: competing C--O and
 C--N fragmentation from oxazanickela(ii)cyclobutanes
;
_journal_name_full 'Chemical Communications'
_journal_paper_doi 10.1039/C7CC07690H
_journal_year 2017
_chemical_formula_moiety 'C32 H53 N Ni O2 P2 S'
_chemical_formula_sum 'C32 H53 N Ni O2 P2 S'
_chemical_formula_weight 636.46
_chemical_name_systematic
;
 ?
;
_space_group_crystal_system monoclinic
_space_group_IT_number 9
_space_group_name_Hall 'C -2yc'
_space_group_name_H-M_alt 'C 1 c 1'
_symmetry_space_group_name_Hall 'C -2yc'
_symmetry_space_group_name_H-M 'C 1 c 1'
_atom_sites_solution_hydrogens geom
_atom_sites_solution_primary direct
_audit_creation_date 2014-08-20
_audit_creation_method
;
Olex2 1.2
(compiled 2014.07.22 svn.r2960 for OlexSys, GUI svn.r4862)
;
_audit_update_record
;
2017-03-09 deposited with the CCDC.
2017-10-30 downloaded from the CCDC.
;
_cell_angle_alpha 90
_cell_angle_beta 102.508(5)
_cell_angle_gamma 90
_cell_formula_units_Z 4
_cell_length_a 15.205(2)
_cell_length_b 16.403(3)
_cell_length_c 13.947(2)
_cell_measurement_reflns_used 9775
_cell_measurement_temperature 90(2)
_cell_measurement_theta_max 30.02
_cell_measurement_theta_min 2.48
_cell_volume 3395.9(9)
_computing_cell_refinement 'SAINT v8.34A (Bruker, 2013)'
_computing_data_reduction 'SAINT v8.34A (Bruker, 2013)'
_computing_molecular_graphics 'Olex2 (Dolomanov et al., 2009)'
_computing_publication_material 'Olex2 (Dolomanov et al., 2009)'
_computing_structure_refinement 'XL (Sheldrick, 2008)'
_computing_structure_solution 'XT (Sheldrick, 2008)'
_diffrn_ambient_temperature 90(2)
_diffrn_detector 'Bruker APEX2 area detector'
_diffrn_detector_area_resol_mean 7.9
_diffrn_detector_type 'Bruker-Nonius APEXII CCD area detector'
_diffrn_measured_fraction_theta_full 0.999
_diffrn_measured_fraction_theta_max 0.961
_diffrn_measurement_device 'Bruker-Nonius APEXII CCD area detector and D8 diffractometer'
_diffrn_measurement_device_type 'Bruker APEX-II CCD'
_diffrn_measurement_method '\f and \w scans'
_diffrn_radiation_monochromator 'TRIUMPH curved-crystal'
_diffrn_radiation_probe x-ray
_diffrn_radiation_type MoK\a
_diffrn_radiation_wavelength 0.71073
_diffrn_reflns_av_R_equivalents 0.0472
_diffrn_reflns_av_unetI/netI 0.0597
_diffrn_reflns_Laue_measured_fraction_full 0.999
_diffrn_reflns_Laue_measured_fraction_max 0.961
_diffrn_reflns_limit_h_max 19
_diffrn_reflns_limit_h_min -21
_diffrn_reflns_limit_k_max 22
_diffrn_reflns_limit_k_min -23
_diffrn_reflns_limit_l_max 19
_diffrn_reflns_limit_l_min -19
_diffrn_reflns_number 23643
_diffrn_reflns_point_group_measured_fraction_full 0.870
_diffrn_reflns_point_group_measured_fraction_max 0.796
_diffrn_reflns_theta_full 25.000
_diffrn_reflns_theta_max 30.078
_diffrn_reflns_theta_min 1.850
_diffrn_source 'sealed X-ray tube'
_diffrn_standards_number 0
_exptl_absorpt_coefficient_mu 0.755
_exptl_absorpt_correction_T_max 0.915
_exptl_absorpt_correction_T_min 0.799
_exptl_absorpt_correction_type multi-scan
_exptl_absorpt_process_details
;
SADABS-2014/3 (Bruker,2014) was used for absorption correction.
wR2(int) was 0.0607 before and 0.0533 after correction.
The Ratio of minimum to maximum transmission is 0.8729.
The \l/2 correction factor is 0.00150.
;
_exptl_crystal_colour red
_exptl_crystal_colour_primary red
_exptl_crystal_density_diffrn 1.245
_exptl_crystal_description irregular
_exptl_crystal_F_000 1368
_exptl_crystal_size_max 0.27
_exptl_crystal_size_mid 0.18
_exptl_crystal_size_min 0.12
_refine_diff_density_max 0.871
_refine_diff_density_min -0.381
_refine_diff_density_rms 0.072
_refine_ls_abs_structure_details
;
 Flack x determined using 2544 quotients [(I+)-(I-)]/[(I+)+(I-)]
 (Parsons, Flack and Wagner, Acta Cryst. B69 (2013) 249-259).
;
_refine_ls_abs_structure_Flack 0.008(7)
_refine_ls_extinction_method none
_refine_ls_goodness_of_fit_ref 1.000
_refine_ls_hydrogen_treatment constr
_refine_ls_matrix_type full
_refine_ls_number_parameters 365
_refine_ls_number_reflns 7937
_refine_ls_number_restraints 2
_refine_ls_restrained_S_all 1.000
_refine_ls_R_factor_all 0.0449
_refine_ls_R_factor_gt 0.0361
_refine_ls_shift/su_max 0.000
_refine_ls_shift/su_mean 0.000
_refine_ls_structure_factor_coef Fsqd
_refine_ls_weighting_details 'w=1/[\s^2^(Fo^2^)+(0.0389P)^2^] where P=(Fo^2^+2Fc^2^)/3'
_refine_ls_weighting_scheme calc
_refine_ls_wR_factor_gt 0.0756
_refine_ls_wR_factor_ref 0.0790
_reflns_Friedel_coverage 0.655
_reflns_Friedel_fraction_full 0.741
_reflns_Friedel_fraction_max 0.631
_reflns_number_gt 7011
_reflns_number_total 7937
_reflns_threshold_expression 'I > 2\s(I)'
_cod_data_source_file c7cc07690h2.cif
_cod_data_source_block jl104
_cod_depositor_comments
;
The following automatic conversions were performed:

'_diffrn_radiation_probe' value 'X-ray' changed to 'x-ray' according
to
/home/data/users/saulius/crontab/automatic-downloads/rss-feeds/RSC/lib/dictionaries/cif_core.dic
dictionary named 'cif_core.dic' version 2.4.2 from 2011-04-26.

Automatic conversion script
Id: cif_fix_values 4973 2017-02-22 13:04:09Z antanas 
;
_cod_original_cell_volume 3396.0(9)
_cod_database_code 7120843
_shelxl_version_number 2014-3
_shelx_space_group_comment
;
The symmetry employed for this shelxl refinement is uniquely defined
by the following loop, which should always be used as a source of
symmetry information in preference to the above space-group names.
They are only intended as comments.
;
_shelx_estimated_absorpt_t_max 0.915
_shelx_estimated_absorpt_t_min 0.822
_olex2_refinement_description
;
1. Fixed Uiso
 At 1.2 times of:
  All C(H) groups, All C(H,H) groups
 At 1.5 times of:
  All C(H,H,H) groups
2.a Ternary CH refined with riding coordinates:
 C1(H1)
2.b Secondary CH2 refined with riding coordinates:
 C23(H23A,H23B), C24(H24A,H24B)
2.c Aromatic/amide H refined with riding coordinates:
 C3(H3), C4(H4), C5(H5), C6(H6), C7(H7), C9(H9), C10(H10), C12(H12), C13(H13)
2.d Idealised Me refined as rotating group:
 C14(H14A,H14B,H14C), C16(H16A,H16B,H16C), C17(H17A,H17B,H17C), C18(H18A,H18B,
 H18C), C20(H20A,H20B,H20C), C21(H21A,H21B,H21C), C22(H22A,H22B,H22C), C26(H26A,
 H26B,H26C), C27(H27A,H27B,H27C), C28(H28A,H28B,H28C), C30(H30A,H30B,H30C),
 C31(H31A,H31B,H31C), C32(H32A,H32B,H32C)
;
_olex2_submission_special_instructions 'No special instructions were received'

loop_
_space_group_symop_operation_xyz
'x, y, z'
'x, -y, z+1/2'
'x+1/2, y+1/2, z'
'x+1/2, -y+1/2, z+1/2'

loop_
_atom_site_label
_atom_site_type_symbol
_atom_site_fract_x
_atom_site_fract_y
_atom_site_fract_z
_atom_site_U_iso_or_equiv
_atom_site_adp_type
_atom_site_occupancy
_atom_site_site_symmetry_order
_atom_site_calc_flag
_atom_site_refinement_flags_posn
Ni01 Ni 0.53099(2) 0.32897(2) 0.56135(2) 0.01195(9) Uani 1 1 d .
P1 P 0.51350(5) 0.21233(5) 0.63939(6) 0.01221(16) Uani 1 1 d .
S1 S 0.35100(5) 0.34806(4) 0.41864(6) 0.01604(17) Uani 1 1 d .
P2 P 0.67749(5) 0.31695(4) 0.59594(6) 0.01272(16) Uani 1 1 d .
O1 O 0.28430(16) 0.30485(14) 0.45782(18) 0.0236(5) Uani 1 1 d .
O2 O 0.39377(16) 0.30422(13) 0.35040(17) 0.0217(5) Uani 1 1 d .
N1 N 0.42216(17) 0.38826(15) 0.50889(19) 0.0149(5) Uani 1 1 d .
C24 C 0.7006(2) 0.21497(18) 0.6530(2) 0.0155(6) Uani 1 1 d .
H24A H 0.7038 0.1745 0.6012 0.019 Uiso 1 1 calc R
H24B H 0.7600 0.2160 0.6993 0.019 Uiso 1 1 calc R
C29 C 0.7294(2) 0.3094(2) 0.4845(2) 0.0196(7) Uani 1 1 d .
C25 C 0.7472(2) 0.38686(19) 0.6912(2) 0.0178(6) Uani 1 1 d .
C2 C 0.5194(2) 0.51070(19) 0.5256(2) 0.0174(7) Uani 1 1 d .
C28 C 0.7141(2) 0.3728(2) 0.7868(2) 0.0223(7) Uani 1 1 d .
H28A H 0.6485 0.3788 0.7737 0.033 Uiso 1 1 calc GR
H28B H 0.7421 0.4130 0.8361 0.033 Uiso 1 1 calc GR
H28C H 0.7308 0.3177 0.8114 0.033 Uiso 1 1 calc GR
C15 C 0.4770(2) 0.11441(18) 0.5709(2) 0.0169(6) Uani 1 1 d .
C9 C 0.2269(2) 0.4725(2) 0.3822(2) 0.0224(7) Uani 1 1 d .
H9 H 0.2106 0.4571 0.4417 0.027 Uiso 1 1 calc R
C1 C 0.4964(2) 0.42837(18) 0.4848(2) 0.0149(6) Uani 1 1 d .
H1 H 0.4992 0.4231 0.4141 0.018 Uiso 1 1 calc R
C16 C 0.4669(2) 0.0421(2) 0.6378(3) 0.0217(7) Uani 1 1 d .
H16A H 0.5211 0.0377 0.6904 0.032 Uiso 1 1 calc GR
H16B H 0.4590 -0.0083 0.5991 0.032 Uiso 1 1 calc GR
H16C H 0.4143 0.0508 0.6665 0.032 Uiso 1 1 calc GR
C10 C 0.1805(3) 0.5348(2) 0.3241(3) 0.0242(7) Uani 1 1 d .
H10 H 0.1325 0.5618 0.3447 0.029 Uiso 1 1 calc R
C13 C 0.3213(2) 0.4566(2) 0.2656(3) 0.0219(7) Uani 1 1 d .
H13 H 0.3695 0.4296 0.2453 0.026 Uiso 1 1 calc R
C7 C 0.5710(2) 0.5634(2) 0.4824(3) 0.0227(7) Uani 1 1 d .
H7 H 0.5887 0.5472 0.4240 0.027 Uiso 1 1 calc R
C26 C 0.7290(2) 0.47682(19) 0.6637(2) 0.0206(7) Uani 1 1 d .
H26A H 0.7470 0.4882 0.6017 0.031 Uiso 1 1 calc GR
H26B H 0.7636 0.5114 0.7156 0.031 Uiso 1 1 calc GR
H26C H 0.6646 0.4883 0.6561 0.031 Uiso 1 1 calc GR
C3 C 0.4913(2) 0.5376(2) 0.6098(3) 0.0250(8) Uani 1 1 d .
H3 H 0.4541 0.5036 0.6394 0.030 Uiso 1 1 calc R
C17 C 0.3886(3) 0.1264(2) 0.4953(3) 0.0254(8) Uani 1 1 d .
H17A H 0.3408 0.1413 0.5290 0.038 Uiso 1 1 calc GR
H17B H 0.3725 0.0756 0.4587 0.038 Uiso 1 1 calc GR
H17C H 0.3961 0.1699 0.4496 0.038 Uiso 1 1 calc GR
C4 C 0.5175(3) 0.6139(2) 0.6501(3) 0.0352(9) Uani 1 1 d .
H4 H 0.4991 0.6313 0.7077 0.042 Uiso 1 1 calc R
C22 C 0.3464(2) 0.2182(2) 0.6969(3) 0.0247(7) Uani 1 1 d .
H22A H 0.3300 0.2512 0.6372 0.037 Uiso 1 1 calc GR
H22B H 0.3135 0.2378 0.7455 0.037 Uiso 1 1 calc GR
H22C H 0.3309 0.1611 0.6812 0.037 Uiso 1 1 calc GR
C23 C 0.6283(2) 0.18761(18) 0.7086(2) 0.0144(6) Uani 1 1 d .
H23A H 0.6393 0.2149 0.7734 0.017 Uiso 1 1 calc R
H23B H 0.6332 0.1280 0.7200 0.017 Uiso 1 1 calc R
C19 C 0.4481(2) 0.22538(19) 0.7390(2) 0.0176(6) Uani 1 1 d .
C8 C 0.2969(2) 0.43347(18) 0.3519(2) 0.0168(6) Uani 1 1 d .
C31 C 0.7466(3) 0.3946(2) 0.4467(3) 0.0252(8) Uani 1 1 d .
H31A H 0.6926 0.4283 0.4421 0.038 Uiso 1 1 calc GR
H31B H 0.7607 0.3898 0.3817 0.038 Uiso 1 1 calc GR
H31C H 0.7973 0.4200 0.4923 0.038 Uiso 1 1 calc GR
C6 C 0.5972(3) 0.6391(2) 0.5227(3) 0.0316(9) Uani 1 1 d .
H6 H 0.6336 0.6736 0.4928 0.038 Uiso 1 1 calc R
C30 C 0.6592(3) 0.2666(2) 0.4035(2) 0.0254(8) Uani 1 1 d .
H30A H 0.6548 0.2090 0.4207 0.038 Uiso 1 1 calc GR
H30B H 0.6780 0.2708 0.3408 0.038 Uiso 1 1 calc GR
H30C H 0.6004 0.2929 0.3978 0.038 Uiso 1 1 calc GR
C5 C 0.5705(3) 0.6642(2) 0.6060(3) 0.0380(10) Uani 1 1 d .
H5 H 0.5884 0.7162 0.6334 0.046 Uiso 1 1 calc R
C11 C 0.2034(2) 0.55806(19) 0.2368(3) 0.0228(7) Uani 1 1 d .
C27 C 0.8481(2) 0.3699(2) 0.7109(3) 0.0218(7) Uani 1 1 d .
H27A H 0.8594 0.3126 0.7295 0.033 Uiso 1 1 calc GR
H27B H 0.8794 0.4050 0.7645 0.033 Uiso 1 1 calc GR
H27C H 0.8706 0.3813 0.6515 0.033 Uiso 1 1 calc GR
C12 C 0.2748(2) 0.5194(2) 0.2086(3) 0.0251(8) Uani 1 1 d .
H12 H 0.2924 0.5358 0.1501 0.030 Uiso 1 1 calc R
C20 C 0.4664(3) 0.3132(2) 0.7763(3) 0.0248(7) Uani 1 1 d .
H20A H 0.5306 0.3195 0.8062 0.037 Uiso 1 1 calc GR
H20B H 0.4307 0.3250 0.8254 0.037 Uiso 1 1 calc GR
H20C H 0.4495 0.3512 0.7212 0.037 Uiso 1 1 calc GR
C14 C 0.1493(3) 0.6229(2) 0.1723(3) 0.0327(9) Uani 1 1 d .
H14A H 0.1120 0.5972 0.1140 0.049 Uiso 1 1 calc GR
H14B H 0.1904 0.6621 0.1522 0.049 Uiso 1 1 calc GR
H14C H 0.1104 0.6512 0.2092 0.049 Uiso 1 1 calc GR
C32 C 0.8168(3) 0.2593(2) 0.5013(3) 0.0294(8) Uani 1 1 d .
H32A H 0.8643 0.2880 0.5477 0.044 Uiso 1 1 calc GR
H32B H 0.8353 0.2522 0.4387 0.044 Uiso 1 1 calc GR
H32C H 0.8065 0.2058 0.5281 0.044 Uiso 1 1 calc GR
C18 C 0.5492(3) 0.0904(2) 0.5139(3) 0.0254(8) Uani 1 1 d .
H18A H 0.5576 0.1350 0.4701 0.038 Uiso 1 1 calc GR
H18B H 0.5298 0.0413 0.4750 0.038 Uiso 1 1 calc GR
H18C H 0.6062 0.0794 0.5604 0.038 Uiso 1 1 calc GR
C21 C 0.4766(3) 0.1672(2) 0.8278(3) 0.0257(8) Uani 1 1 d .
H21A H 0.4614 0.1110 0.8067 0.039 Uiso 1 1 calc GR
H21B H 0.4446 0.1822 0.8792 0.039 Uiso 1 1 calc GR
H21C H 0.5417 0.1716 0.8536 0.039 Uiso 1 1 calc GR

loop_
_atom_site_aniso_label
_atom_site_aniso_U_11
_atom_site_aniso_U_22
_atom_site_aniso_U_33
_atom_site_aniso_U_23
_atom_site_aniso_U_13
_atom_site_aniso_U_12
Ni01 0.01154(18) 0.01217(16) 0.01038(17) 0.00090(15) -0.00150(14) -0.00065(16)
P1 0.0114(4) 0.0127(4) 0.0116(4) 0.0013(3) 0.0006(3) -0.0012(3)
S1 0.0157(4) 0.0128(3) 0.0156(4) 0.0000(3) -0.0055(3) -0.0006(3)
P2 0.0115(4) 0.0138(4) 0.0122(4) 0.0027(3) 0.0011(3) -0.0011(3)
O1 0.0190(12) 0.0197(11) 0.0268(13) 0.0047(10) -0.0063(10) -0.0042(9)
O2 0.0256(13) 0.0165(11) 0.0190(12) -0.0038(9) -0.0041(10) 0.0031(10)
N1 0.0130(13) 0.0129(12) 0.0158(13) -0.0007(10) -0.0035(10) -0.0003(10)
C24 0.0122(15) 0.0140(14) 0.0195(16) 0.0034(12) 0.0016(13) 0.0010(12)
C29 0.0218(18) 0.0213(16) 0.0183(16) 0.0040(12) 0.0098(14) -0.0006(13)
C25 0.0145(16) 0.0188(15) 0.0174(16) 0.0018(12) -0.0025(13) -0.0047(12)
C2 0.0165(16) 0.0124(15) 0.0190(15) 0.0016(11) -0.0056(13) 0.0000(12)
C28 0.0229(18) 0.0235(17) 0.0178(16) -0.0004(13) -0.0015(14) -0.0067(14)
C15 0.0191(16) 0.0124(14) 0.0176(16) 0.0015(12) 0.0004(13) -0.0021(12)
C9 0.0296(19) 0.0197(16) 0.0148(16) -0.0013(12) -0.0021(14) 0.0013(14)
C1 0.0168(15) 0.0128(14) 0.0123(14) 0.0007(11) -0.0030(12) -0.0003(12)
C16 0.0184(17) 0.0163(16) 0.0277(18) 0.0040(13) -0.0007(14) -0.0038(13)
C10 0.0271(19) 0.0164(15) 0.0249(18) -0.0046(13) -0.0035(15) 0.0057(14)
C13 0.0155(16) 0.0222(17) 0.0260(18) 0.0046(13) 0.0000(14) -0.0008(13)
C7 0.0260(18) 0.0188(16) 0.0195(17) 0.0072(13) -0.0036(14) -0.0022(14)
C26 0.0199(17) 0.0163(15) 0.0218(17) 0.0002(12) -0.0036(14) -0.0044(13)
C3 0.0262(19) 0.0158(16) 0.032(2) -0.0046(14) 0.0047(16) -0.0041(14)
C17 0.029(2) 0.0165(16) 0.0237(18) -0.0017(13) -0.0089(15) -0.0033(14)
C4 0.042(2) 0.0222(18) 0.041(2) -0.0146(16) 0.0102(19) -0.0063(17)
C22 0.0158(16) 0.0315(19) 0.0275(19) 0.0036(15) 0.0066(14) 0.0013(14)
C23 0.0134(15) 0.0152(14) 0.0132(14) 0.0044(11) 0.0001(12) 0.0000(11)
C19 0.0160(15) 0.0220(16) 0.0159(15) 0.0025(12) 0.0059(13) 0.0011(13)
C8 0.0157(16) 0.0119(14) 0.0184(15) 0.0004(11) -0.0061(13) -0.0004(12)
C31 0.032(2) 0.0238(17) 0.0214(17) 0.0052(14) 0.0101(15) -0.0029(15)
C6 0.034(2) 0.0183(17) 0.037(2) 0.0093(15) -0.0036(18) -0.0101(16)
C30 0.033(2) 0.0266(17) 0.0188(17) -0.0026(13) 0.0117(15) -0.0046(15)
C5 0.043(3) 0.0170(18) 0.049(3) -0.0086(17) 0.001(2) -0.0107(17)
C11 0.0240(18) 0.0106(15) 0.0268(18) -0.0013(12) -0.0098(15) -0.0017(13)
C27 0.0148(16) 0.0216(16) 0.0264(18) 0.0067(13) -0.0012(14) -0.0038(13)
C12 0.0225(18) 0.0235(17) 0.0251(18) 0.0088(14) -0.0037(15) -0.0036(14)
C20 0.0271(19) 0.0267(18) 0.0224(18) -0.0037(14) 0.0092(15) -0.0018(14)
C14 0.035(2) 0.0211(18) 0.035(2) 0.0046(15) -0.0077(18) 0.0051(16)
C32 0.027(2) 0.033(2) 0.033(2) 0.0068(16) 0.0172(17) 0.0046(16)
C18 0.033(2) 0.0177(16) 0.0275(19) -0.0057(14) 0.0106(16) -0.0065(15)
C21 0.027(2) 0.0328(19) 0.0192(17) 0.0072(14) 0.0102(15) 0.0015(15)

loop_
_atom_type_symbol
_atom_type_description
_atom_type_scat_dispersion_real
_atom_type_scat_dispersion_imag
_atom_type_scat_source
C C 0.0033 0.0016 'International Tables Vol C Tables 4.2.6.8 and 6.1.1.4'
H H 0.0000 0.0000 'International Tables Vol C Tables 4.2.6.8 and 6.1.1.4'
N N 0.0061 0.0033 'International Tables Vol C Tables 4.2.6.8 and 6.1.1.4'
Ni Ni 0.3393 1.1124 'International Tables Vol C Tables 4.2.6.8 and 6.1.1.4'
O O 0.0106 0.0060 'International Tables Vol C Tables 4.2.6.8 and 6.1.1.4'
P P 0.1023 0.0942 'International Tables Vol C Tables 4.2.6.8 and 6.1.1.4'
S S 0.1246 0.1234 'International Tables Vol C Tables 4.2.6.8 and 6.1.1.4'

loop_
_geom_angle_atom_site_label_1
_geom_angle_atom_site_label_2
_geom_angle_atom_site_label_3
_geom_angle
P2 Ni01 P1 92.19(3)
N1 Ni01 P1 115.66(8)
N1 Ni01 P2 151.97(8)
N1 Ni01 C1 42.58(12)
C1 Ni01 P1 158.16(10)
C1 Ni01 P2 109.65(10)
C15 P1 Ni01 122.12(11)
C23 P1 Ni01 104.04(10)
C23 P1 C15 102.63(14)
C23 P1 C19 103.25(14)
C19 P1 Ni01 113.37(10)
C19 P1 C15 108.94(15)
O1 S1 O2 117.20(14)
O1 S1 N1 108.30(14)
O1 S1 C8 107.61(15)
O2 S1 N1 113.18(14)
O2 S1 C8 105.55(15)
N1 S1 C8 104.00(14)
C24 P2 Ni01 105.42(10)
C24 P2 C29 102.70(14)
C24 P2 C25 102.72(14)
C29 P2 Ni01 114.27(11)
C29 P2 C25 110.21(15)
C25 P2 Ni01 119.27(11)
S1 N1 Ni01 117.84(14)
C1 N1 Ni01 70.05(16)
C1 N1 S1 116.2(2)
P2 C24 H24A 109.0
P2 C24 H24B 109.0
H24A C24 H24B 107.8
C23 C24 P2 112.9(2)
C23 C24 H24A 109.0
C23 C24 H24B 109.0
C31 C29 P2 110.8(2)
C31 C29 C30 107.7(3)
C31 C29 C32 109.5(3)
C30 C29 P2 106.6(2)
C32 C29 P2 114.2(2)
C32 C29 C30 107.8(3)
C28 C25 P2 106.2(2)
C26 C25 P2 111.3(2)
C26 C25 C28 106.6(3)
C27 C25 P2 113.8(2)
C27 C25 C28 108.7(3)
C27 C25 C26 109.9(3)
C7 C2 C1 120.7(3)
C7 C2 C3 118.0(3)
C3 C2 C1 121.3(3)
C25 C28 H28A 109.5
C25 C28 H28B 109.5
C25 C28 H28C 109.5
H28A C28 H28B 109.5
H28A C28 H28C 109.5
H28B C28 H28C 109.5
C16 C15 P1 113.9(2)
C16 C15 C18 106.9(3)
C17 C15 P1 111.0(2)
C17 C15 C16 109.2(3)
C17 C15 C18 107.2(3)
C18 C15 P1 108.3(2)
C10 C9 H9 120.5
C8 C9 H9 120.5
C8 C9 C10 119.1(3)
Ni01 C1 H1 113.7
N1 C1 Ni01 67.37(16)
N1 C1 C2 118.0(3)
N1 C1 H1 113.7
C2 C1 Ni01 122.5(2)
C2 C1 H1 113.7
C15 C16 H16A 109.5
C15 C16 H16B 109.5
C15 C16 H16C 109.5
H16A C16 H16B 109.5
H16A C16 H16C 109.5
H16B C16 H16C 109.5
C9 C10 H10 119.4
C11 C10 C9 121.2(3)
C11 C10 H10 119.4
C8 C13 H13 120.0
C8 C13 C12 120.0(3)
C12 C13 H13 120.0
C2 C7 H7 119.3
C6 C7 C2 121.4(4)
C6 C7 H7 119.3
C25 C26 H26A 109.5
C25 C26 H26B 109.5
C25 C26 H26C 109.5
H26A C26 H26B 109.5
H26A C26 H26C 109.5
H26B C26 H26C 109.5
C2 C3 H3 119.8
C4 C3 C2 120.4(4)
C4 C3 H3 119.8
C15 C17 H17A 109.5
C15 C17 H17B 109.5
C15 C17 H17C 109.5
H17A C17 H17B 109.5
H17A C17 H17C 109.5
H17B C17 H17C 109.5
C3 C4 H4 120.1
C5 C4 C3 119.9(4)
C5 C4 H4 120.1
H22A C22 H22B 109.5
H22A C22 H22C 109.5
H22B C22 H22C 109.5
C19 C22 H22A 109.5
C19 C22 H22B 109.5
C19 C22 H22C 109.5
P1 C23 H23A 109.3
P1 C23 H23B 109.3
C24 C23 P1 111.6(2)
C24 C23 H23A 109.3
C24 C23 H23B 109.3
H23A C23 H23B 108.0
C22 C19 P1 110.9(2)
C22 C19 C20 107.2(3)
C22 C19 C21 110.0(3)
C20 C19 P1 105.6(2)
C20 C19 C21 108.0(3)
C21 C19 P1 114.7(2)
C9 C8 S1 120.1(3)
C9 C8 C13 120.4(3)
C13 C8 S1 119.3(3)
C29 C31 H31A 109.5
C29 C31 H31B 109.5
C29 C31 H31C 109.5
H31A C31 H31B 109.5
H31A C31 H31C 109.5
H31B C31 H31C 109.5
C7 C6 H6 120.0
C5 C6 C7 120.0(4)
C5 C6 H6 120.0
C29 C30 H30A 109.5
C29 C30 H30B 109.5
C29 C30 H30C 109.5
H30A C30 H30B 109.5
H30A C30 H30C 109.5
H30B C30 H30C 109.5
C4 C5 H5 119.9
C6 C5 C4 120.2(3)
C6 C5 H5 119.9
C10 C11 C14 120.4(3)
C12 C11 C10 118.9(3)
C12 C11 C14 120.7(3)
C25 C27 H27A 109.5
C25 C27 H27B 109.5
C25 C27 H27C 109.5
H27A C27 H27B 109.5
H27A C27 H27C 109.5
H27B C27 H27C 109.5
C13 C12 H12 119.8
C11 C12 C13 120.4(3)
C11 C12 H12 119.8
C19 C20 H20A 109.5
C19 C20 H20B 109.5
C19 C20 H20C 109.5
H20A C20 H20B 109.5
H20A C20 H20C 109.5
H20B C20 H20C 109.5
C11 C14 H14A 109.5
C11 C14 H14B 109.5
C11 C14 H14C 109.5
H14A C14 H14B 109.5
H14A C14 H14C 109.5
H14B C14 H14C 109.5
C29 C32 H32A 109.5
C29 C32 H32B 109.5
C29 C32 H32C 109.5
H32A C32 H32B 109.5
H32A C32 H32C 109.5
H32B C32 H32C 109.5
C15 C18 H18A 109.5
C15 C18 H18B 109.5
C15 C18 H18C 109.5
H18A C18 H18B 109.5
H18A C18 H18C 109.5
H18B C18 H18C 109.5
C19 C21 H21A 109.5
C19 C21 H21B 109.5
C19 C21 H21C 109.5
H21A C21 H21B 109.5
H21A C21 H21C 109.5
H21B C21 H21C 109.5

loop_
_geom_bond_atom_site_label_1
_geom_bond_atom_site_label_2
_geom_bond_distance
Ni01 P1 2.2454(9)
Ni01 P2 2.1836(9)
Ni01 N1 1.922(3)
Ni01 C1 1.958(3)
P1 C15 1.890(3)
P1 C23 1.848(3)
P1 C19 1.888(3)
S1 O1 1.439(3)
S1 O2 1.454(3)
S1 N1 1.613(3)
S1 C8 1.781(3)
P2 C24 1.853(3)
P2 C29 1.893(3)
P2 C25 1.895(3)
N1 C1 1.409(4)
C24 H24A 0.9900
C24 H24B 0.9900
C24 C23 1.542(4)
C29 C31 1.535(4)
C29 C30 1.544(5)
C29 C32 1.537(5)
C25 C28 1.541(5)
C25 C26 1.535(4)
C25 C27 1.525(5)
C2 C1 1.478(4)
C2 C7 1.390(5)
C2 C3 1.405(5)
C28 H28A 0.9800
C28 H28B 0.9800
C28 H28C 0.9800
C15 C16 1.537(4)
C15 C17 1.530(5)
C15 C18 1.540(5)
C9 H9 0.9500
C9 C10 1.397(5)
C9 C8 1.385(5)
C1 H1 1.0000
C16 H16A 0.9800
C16 H16B 0.9800
C16 H16C 0.9800
C10 H10 0.9500
C10 C11 1.391(5)
C13 H13 0.9500
C13 C8 1.386(5)
C13 C12 1.397(5)
C7 H7 0.9500
C7 C6 1.385(5)
C26 H26A 0.9800
C26 H26B 0.9800
C26 H26C 0.9800
C3 H3 0.9500
C3 C4 1.394(5)
C17 H17A 0.9800
C17 H17B 0.9800
C17 H17C 0.9800
C4 H4 0.9500
C4 C5 1.388(6)
C22 H22A 0.9800
C22 H22B 0.9800
C22 H22C 0.9800
C22 C19 1.534(5)
C23 H23A 0.9900
C23 H23B 0.9900
C19 C20 1.537(5)
C19 C21 1.548(5)
C31 H31A 0.9800
C31 H31B 0.9800
C31 H31C 0.9800
C6 H6 0.9500
C6 C5 1.374(6)
C30 H30A 0.9800
C30 H30B 0.9800
C30 H30C 0.9800
C5 H5 0.9500
C11 C12 1.387(5)
C11 C14 1.515(5)
C27 H27A 0.9800
C27 H27B 0.9800
C27 H27C 0.9800
C12 H12 0.9500
C20 H20A 0.9800
C20 H20B 0.9800
C20 H20C 0.9800
C14 H14A 0.9800
C14 H14B 0.9800
C14 H14C 0.9800
C32 H32A 0.9800
C32 H32B 0.9800
C32 H32C 0.9800
C18 H18A 0.9800
C18 H18B 0.9800
C18 H18C 0.9800
C21 H21A 0.9800
C21 H21B 0.9800
C21 H21C 0.9800

loop_
_geom_torsion_atom_site_label_1
_geom_torsion_atom_site_label_2
_geom_torsion_atom_site_label_3
_geom_torsion_atom_site_label_4
_geom_torsion
Ni01 P1 C15 C16 -178.66(19)
Ni01 P1 C15 C17 -54.9(3)
Ni01 P1 C15 C18 62.5(3)
Ni01 P1 C23 C24 -33.4(2)
Ni01 P1 C19 C22 86.9(2)
Ni01 P1 C19 C20 -28.9(2)
Ni01 P1 C19 C21 -147.7(2)
Ni01 P2 C24 C23 -29.9(2)
Ni01 P2 C29 C31 85.8(2)
Ni01 P2 C29 C30 -31.1(2)
Ni01 P2 C29 C32 -150.1(2)
Ni01 P2 C25 C28 58.4(2)
Ni01 P2 C25 C26 -57.2(3)
Ni01 P2 C25 C27 177.90(19)
Ni01 N1 C1 C2 -116.0(3)
S1 N1 C1 Ni01 -112.03(18)
S1 N1 C1 C2 132.0(2)
P2 C24 C23 P1 42.1(3)
O1 S1 N1 Ni01 95.41(18)
O1 S1 N1 C1 175.6(2)
O1 S1 C8 C9 32.8(3)
O1 S1 C8 C13 -142.4(3)
O2 S1 N1 Ni01 -36.3(2)
O2 S1 N1 C1 43.9(3)
O2 S1 C8 C9 158.7(3)
O2 S1 C8 C13 -16.6(3)
N1 S1 C8 C9 -81.9(3)
N1 S1 C8 C13 102.8(3)
C24 P2 C29 C31 -160.6(2)
C24 P2 C29 C30 82.5(2)
C24 P2 C29 C32 -36.5(3)
C24 P2 C25 C28 -57.7(2)
C24 P2 C25 C26 -173.2(2)
C24 P2 C25 C27 61.9(3)
C29 P2 C24 C23 -149.9(2)
C29 P2 C25 C28 -166.5(2)
C29 P2 C25 C26 77.9(3)
C29 P2 C25 C27 -47.0(3)
C25 P2 C24 C23 95.7(2)
C25 P2 C29 C31 -51.7(3)
C25 P2 C29 C30 -168.7(2)
C25 P2 C29 C32 72.4(3)
C2 C7 C6 C5 -1.4(6)
C2 C3 C4 C5 1.1(6)
C15 P1 C23 C24 94.8(2)
C15 P1 C19 C22 -52.7(3)
C15 P1 C19 C20 -168.4(2)
C15 P1 C19 C21 72.8(3)
C9 C10 C11 C12 -1.4(5)
C9 C10 C11 C14 176.9(3)
C1 C2 C7 C6 -176.5(3)
C1 C2 C3 C4 176.7(3)
C10 C9 C8 S1 -174.6(2)
C10 C9 C8 C13 0.7(5)
C10 C11 C12 C13 1.9(5)
C7 C2 C1 Ni01 120.7(3)
C7 C2 C1 N1 -159.5(3)
C7 C2 C3 C4 -2.3(5)
C7 C6 C5 C4 0.2(6)
C3 C2 C1 Ni01 -58.3(4)
C3 C2 C1 N1 21.5(4)
C3 C2 C7 C6 2.5(5)
C3 C4 C5 C6 0.0(7)
C23 P1 C15 C16 65.6(3)
C23 P1 C15 C17 -170.6(2)
C23 P1 C15 C18 -53.2(3)
C23 P1 C19 C22 -161.2(2)
C23 P1 C19 C20 83.0(2)
C23 P1 C19 C21 -35.8(3)
C19 P1 C15 C16 -43.4(3)
C19 P1 C15 C17 80.4(3)
C19 P1 C15 C18 -162.2(2)
C19 P1 C23 C24 -152.0(2)
C8 S1 N1 Ni01 -150.34(17)
C8 S1 N1 C1 -70.1(2)
C8 C9 C10 C11 0.1(5)
C8 C13 C12 C11 -1.1(5)
C12 C13 C8 S1 175.1(3)
C12 C13 C8 C9 -0.2(5)
C14 C11 C12 C13 -176.4(3)
